data_7049756
loop_
_publ_author_name
'Wang, Yingxia'
'Eichhoefer, Andreas'
'Weigend, Florian'
'Fenske, Dieter'
'Fuhr, Olaf'

_publ_section_title
;
 The coordination behavior of
 2,3-bis(diphenylphosphino)maleic-N-phenylimide towards copper, silver,
 gold and palladium
;
_journal_name_full 'Dalton Transactions'
_journal_paper_doi 10.1039/C8DT05003A
_journal_year 2019
_chemical_absolute_configuration ad
_chemical_formula_moiety 'C68 H50 N2 O4 P4 Pd, C H2 Cl2'
_chemical_formula_sum 'C69 H52 Cl2 N2 O4 P4 Pd'
_chemical_formula_weight 1274.30
_space_group_crystal_system monoclinic
_space_group_IT_number 9
_space_group_name_Hall 'C -2yc'
_space_group_name_H-M_alt 'C 1 c 1'
_symmetry_space_group_name_Hall 'C -2yc'
_symmetry_space_group_name_H-M 'C 1 c 1'
_atom_sites_solution_hydrogens geom
_atom_sites_solution_primary heavy
_audit_creation_date 2017-03-23
_audit_creation_method
;
Olex2 1.2
(compiled 2017.03.02 svn.r3394 for OlexSys, GUI svn.r5324)
;
_audit_update_record
;
2018-06-07 deposited with the CCDC.    2019-04-17 downloaded from the CCDC.
;
_cell_angle_alpha 90
_cell_angle_beta 97.454(4)
_cell_angle_gamma 90
_cell_formula_units_Z 4
_cell_length_a 23.3882(11)
_cell_length_b 11.1956(3)
_cell_length_c 21.9982(9)
_cell_measurement_reflns_used 30528
_cell_measurement_temperature 180.15
_cell_measurement_theta_max 27.24
_cell_measurement_theta_min 2.18
_cell_volume 5711.4(4)
_computing_molecular_graphics 'Olex2 (Dolomanov et al., 2009)'
_computing_publication_material 'Olex2 (Dolomanov et al., 2009)'
_computing_structure_refinement 'ShelXL (Sheldrick, 2015)'
_computing_structure_solution 'ShelXS (Sheldrick, 2008)'
_diffrn_ambient_temperature 180.15
_diffrn_detector 'image plate (34 cm diameter)'
_diffrn_detector_area_resol_mean 6.67
_diffrn_detector_type STOE
_diffrn_measured_fraction_theta_full 0.999
_diffrn_measured_fraction_theta_max 0.999
_diffrn_measurement_device '2-circle goniometer'
_diffrn_measurement_device_type 'Stoe IPDS2T'
_diffrn_measurement_method 'rotation method'
_diffrn_radiation_collimation '0.5 mm diameter, monocapillary'
_diffrn_radiation_monochromator 'plane graphite'
_diffrn_radiation_probe x-ray
_diffrn_radiation_type MoK\a
_diffrn_radiation_wavelength 0.71073
_diffrn_reflns_av_R_equivalents 0.0582
_diffrn_reflns_av_unetI/netI 0.0612
_diffrn_reflns_Laue_measured_fraction_full 0.999
_diffrn_reflns_Laue_measured_fraction_max 0.999
_diffrn_reflns_limit_h_max 28
_diffrn_reflns_limit_h_min -28
_diffrn_reflns_limit_k_max 13
_diffrn_reflns_limit_k_min -13
_diffrn_reflns_limit_l_max 24
_diffrn_reflns_limit_l_min -27
_diffrn_reflns_number 25025
_diffrn_reflns_point_group_measured_fraction_full 0.919
_diffrn_reflns_point_group_measured_fraction_max 0.916
_diffrn_reflns_theta_full 25.242
_diffrn_reflns_theta_max 25.999
_diffrn_reflns_theta_min 2.177
_diffrn_source 'sealed X-ray tube, 12 x 0.4 mm long-fine focus'
_diffrn_source_current 40
_diffrn_source_power 2.000
_diffrn_source_target Mo
_diffrn_source_type 'sealed X-ray tube'
_diffrn_source_voltage 50
_exptl_absorpt_coefficient_mu 0.585
_exptl_absorpt_correction_T_max 0.9314
_exptl_absorpt_correction_T_min 0.8618
_exptl_absorpt_correction_type integration
_exptl_absorpt_process_details 'Stoe XRed'
_exptl_crystal_colour 'dark red'
_exptl_crystal_colour_modifier dark
_exptl_crystal_colour_primary red
_exptl_crystal_density_diffrn 1.482
_exptl_crystal_description block
_exptl_crystal_F_000 2608
_exptl_crystal_size_max 0.29
_exptl_crystal_size_mid 0.19
_exptl_crystal_size_min 0.13
_refine_diff_density_max 1.276
_refine_diff_density_min -0.968
_refine_diff_density_rms 0.089
_refine_ls_abs_structure_details
;
 Flack x determined using 3180 quotients [(I+)-(I-)]/[(I+)+(I-)]
 (Parsons, Flack and Wagner, Acta Cryst. B69 (2013) 249-259).
;
_refine_ls_abs_structure_Flack -0.04(2)
_refine_ls_extinction_coef 0.00143(17)
_refine_ls_extinction_expression Fc^*^=kFc[1+0.001xFc^2^\l^3^/sin(2\q)]^-1/4^
_refine_ls_extinction_method 'SHELXL-2014/7 (Sheldrick 2014'
_refine_ls_goodness_of_fit_ref 1.060
_refine_ls_hydrogen_treatment constr
_refine_ls_matrix_type full
_refine_ls_number_parameters 729
_refine_ls_number_reflns 10274
_refine_ls_number_restraints 5
_refine_ls_restrained_S_all 1.060
_refine_ls_R_factor_all 0.0652
_refine_ls_R_factor_gt 0.0486
_refine_ls_shift/su_max 0.001
_refine_ls_shift/su_mean 0.000
_refine_ls_structure_factor_coef Fsqd
_refine_ls_weighting_details 'w=1/[\s^2^(Fo^2^)+(0.0729P)^2^] where P=(Fo^2^+2Fc^2^)/3'
_refine_ls_weighting_scheme calc
_refine_ls_wR_factor_gt 0.1141
_refine_ls_wR_factor_ref 0.1211
_reflns_Friedel_coverage 0.832
_reflns_Friedel_fraction_full 0.839
_reflns_Friedel_fraction_max 0.833
_reflns_number_gt 8476
_reflns_number_total 10274
_reflns_threshold_expression 'I > 2\s(I)'
_cod_data_source_file c8dt05003a2.cif
_cod_data_source_block wyx-10_cyhex
_cod_database_code 7049756
_shelx_shelxl_version_number 2014/7
_shelx_space_group_comment
;
The symmetry employed for this shelxl refinement is uniquely defined
by the following loop, which should always be used as a source of
symmetry information in preference to the above space-group names.
They are only intended as comments.
;
_olex2_refinement_description
;
1. Fixed Uiso
 At 1.2 times of:
  All C(H) groups, All C(H,H) groups
2. Restrained distances
 Cl2B-C69B = Cl1B-C69B
 1.76 with sigma of 0.02
 H69A-H43_$1
 2.1 with sigma of 0.02
3. Uiso/Uaniso restraints and constraints
Uiso(Cl1B) = Uiso(Cl2B) = Uiso(C69B)
4. Others
 Fixed Sof: C23A(0.5) C24A(0.5) H24A(0.5) C25A(0.5) H25A(0.5) C26A(0.5)
 H26A(0.5) C27A(0.5) H27A(0.5) C28A(0.5) H28A(0.5) Cl1B(0.25) Cl1A(0.75)
 Cl2A(0.75) C26B(0.5) H26B(0.5) C24B(0.5) H24B(0.5) C25B(0.5) H25B(0.5)
 C69A(0.75) H69C(0.75) H69D(0.75) C27B(0.5) H27B(0.5) C28B(0.5) H28B(0.5)
 Cl2B(0.25) C69B(0.25) H69A(0.25) H69B(0.25) C23B(0.5)
5.a Secondary CH2 refined with riding coordinates:
 C69A(H69C,H69D), C69B(H69A,H69B)
5.b Aromatic/amide H refined with riding coordinates:
 C6(H6), C7(H7), C8(H8), C9(H9), C10(H10), C12(H12), C13(H13), C14(H14),
 C15(H15), C16(H16), C18(H18), C19(H19), C20(H20), C21(H21), C22(H22),
 C24A(H24A), C25A(H25A), C26A(H26A), C27A(H27A), C28A(H28A), C30(H30), C31(H31),
  C32(H32), C33(H33), C34(H34), C40(H40), C41(H41), C42(H42), C43(H43),
 C44(H44), C46(H46), C47(H47), C48(H48), C49(H49), C50(H50), C52(H52), C53(H53),
  C54(H54), C55(H55), C56(H56), C58(H58), C59(H59), C60(H60), C61(H61),
 C62(H62), C64(H64), C65(H65), C66(H66), C67(H67), C68(H68), C26B(H26B),
 C24B(H24B), C25B(H25B), C27B(H27B), C28B(H28B)
;
_olex2_submission_special_instructions 'No special instructions were received'

loop_
_space_group_symop_operation_xyz
'x, y, z'
'x, -y, z+1/2'
'x+1/2, y+1/2, z'
'x+1/2, -y+1/2, z+1/2'

loop_
_atom_site_label
_atom_site_type_symbol
_atom_site_fract_x
_atom_site_fract_y
_atom_site_fract_z
_atom_site_U_iso_or_equiv
_atom_site_adp_type
_atom_site_occupancy
_atom_site_site_symmetry_order
_atom_site_calc_flag
_atom_site_refinement_flags_posn
_atom_site_refinement_flags_occupancy
_atom_site_disorder_assembly
_atom_site_disorder_group
Pd1 Pd -0.99279(2) -0.02146(5) -0.29409(3) 0.01842(15) Uani 1 1 d . . . .
P1 P -0.96657(9) -0.18047(18) -0.35636(9) 0.0208(4) Uani 1 1 d . . . .
P2 P -1.08753(8) -0.05524(19) -0.33991(9) 0.0201(4) Uani 1 1 d . . . .
P3 P -1.02145(8) 0.13151(17) -0.22995(9) 0.0205(4) Uani 1 1 d . . . .
P4 P -0.89749(8) 0.02466(19) -0.25166(9) 0.0210(4) Uani 1 1 d . . . .
O1 O -1.0093(3) -0.4011(6) -0.4587(3) 0.0346(14) Uani 1 1 d . . . .
O2 O -1.1803(2) -0.2032(6) -0.4430(3) 0.0329(15) Uani 1 1 d . . . .
O3 O -0.9843(3) 0.3500(5) -0.1274(3) 0.0326(14) Uani 1 1 d . . . .
O4 O -0.8078(3) 0.1718(6) -0.1438(3) 0.0301(15) Uani 1 1 d . . . .
N1 N -1.1027(3) -0.3244(6) -0.4604(3) 0.0222(14) Uani 1 1 d . . . .
N2 N -0.8883(3) 0.2816(6) -0.1237(3) 0.0225(14) Uani 1 1 d . . . .
C1 C -1.0427(3) -0.3298(7) -0.4396(4) 0.0226(16) Uani 1 1 d . . . .
C2 C -1.0316(3) -0.2365(7) -0.3944(4) 0.0221(17) Uani 1 1 d . . . .
C3 C -1.0841(3) -0.1769(7) -0.3901(4) 0.0213(17) Uani 1 1 d . . . .
C4 C -1.1294(4) -0.2302(7) -0.4315(4) 0.0233(17) Uani 1 1 d . . . .
C5 C -1.1316(3) -0.3920(7) -0.5104(4) 0.0228(17) Uani 1 1 d . . . .
C6 C -1.1870(4) -0.4345(7) -0.5065(4) 0.0277(18) Uani 1 1 d . . . .
H6 H -1.2042 -0.4247 -0.4700 0.033 Uiso 1 1 calc R . . .
C7 C -1.2165(4) -0.4915(8) -0.5572(5) 0.035(2) Uani 1 1 d . . . .
H7 H -1.2544 -0.5207 -0.5554 0.042 Uiso 1 1 calc R . . .
C8 C -1.1918(4) -0.5064(8) -0.6099(5) 0.037(2) Uani 1 1 d . . . .
H8 H -1.2127 -0.5447 -0.6444 0.044 Uiso 1 1 calc R . . .
C9 C -1.1368(4) -0.4658(8) -0.6126(4) 0.034(2) Uani 1 1 d . . . .
H9 H -1.1195 -0.4770 -0.6490 0.041 Uiso 1 1 calc R . . .
C10 C -1.1062(4) -0.4083(7) -0.5626(4) 0.0277(18) Uani 1 1 d . . . .
H10 H -1.0680 -0.3806 -0.5645 0.033 Uiso 1 1 calc R . . .
C11 C -0.9284(3) -0.3058(7) -0.3174(4) 0.0250(17) Uani 1 1 d . . . .
C12 C -0.9335(4) -0.3275(7) -0.2562(4) 0.0315(19) Uani 1 1 d . . . .
H12 H -0.9541 -0.2730 -0.2341 0.038 Uiso 1 1 calc R . . .
C13 C -0.9089(4) -0.4272(8) -0.2276(4) 0.040(2) Uani 1 1 d . . . .
H13 H -0.9123 -0.4410 -0.1856 0.048 Uiso 1 1 calc R . . .
C14 C -0.8794(5) -0.5073(9) -0.2590(6) 0.044(3) Uani 1 1 d . . . .
H14 H -0.8621 -0.5757 -0.2387 0.053 Uiso 1 1 calc R . . .
C15 C -0.8751(5) -0.4882(8) -0.3194(5) 0.046(2) Uani 1 1 d . . . .
H15 H -0.8554 -0.5445 -0.3414 0.055 Uiso 1 1 calc R . . .
C16 C -0.8992(4) -0.3878(8) -0.3489(4) 0.038(2) Uani 1 1 d . . . .
H16 H -0.8957 -0.3750 -0.3910 0.046 Uiso 1 1 calc R . . .
C17 C -0.9264(4) -0.1365(7) -0.4180(4) 0.0258(18) Uani 1 1 d . . . .
C18 C -0.8667(3) -0.1445(7) -0.4145(4) 0.0287(18) Uani 1 1 d . . . .
H18 H -0.8447 -0.1746 -0.3784 0.034 Uiso 1 1 calc R . . .
C19 C -0.8393(4) -0.1087(8) -0.4636(4) 0.039(2) Uani 1 1 d . . . .
H19 H -0.7987 -0.1166 -0.4615 0.047 Uiso 1 1 calc R . . .
C20 C -0.8708(4) -0.0613(10) -0.5158(5) 0.040(2) Uani 1 1 d . . . .
H20 H -0.8516 -0.0346 -0.5488 0.048 Uiso 1 1 calc R . . .
C21 C -0.9296(4) -0.0531(8) -0.5197(4) 0.036(2) Uani 1 1 d . . . .
H21 H -0.9510 -0.0220 -0.5559 0.044 Uiso 1 1 calc R . . .
C22 C -0.9585(4) -0.0897(7) -0.4714(4) 0.0291(18) Uani 1 1 d . . . .
H22 H -0.9993 -0.0832 -0.4744 0.035 Uiso 1 1 calc R . . .
C23A C -1.1241(11) 0.064(2) -0.3817(12) 0.026(8) Uiso 0.5 1 d . P A 1
C24A C -1.0924(10) 0.1536(18) -0.4060(10) 0.025(5) Uiso 0.5 1 d . P A 1
H24A H -1.0516 0.1521 -0.3966 0.030 Uiso 0.5 1 calc R P A 1
C25A C -1.1169(11) 0.2439(17) -0.4426(9) 0.030(4) Uiso 0.5 1 d . P A 1
H25A H -1.0938 0.3036 -0.4580 0.036 Uiso 0.5 1 calc R P A 1
C26A C -1.1757(10) 0.245(2) -0.4562(10) 0.040(5) Uiso 0.5 1 d . P A 1
H26A H -1.1930 0.3072 -0.4817 0.048 Uiso 0.5 1 calc R P A 1
C27A C -1.2102(10) 0.1627(18) -0.4351(10) 0.040(5) Uiso 0.5 1 d . P A 1
H27A H -1.2508 0.1665 -0.4457 0.047 Uiso 0.5 1 calc R P A 1
C28A C -1.1847(10) 0.0700(18) -0.3965(11) 0.035(5) Uiso 0.5 1 d . P A 1
H28A H -1.2085 0.0120 -0.3807 0.041 Uiso 0.5 1 calc R P A 1
C29 C -1.1355(3) -0.1044(7) -0.2864(4) 0.0246(17) Uani 1 1 d . . . .
C30 C -1.1251(4) -0.2168(8) -0.2616(4) 0.0320(19) Uani 1 1 d . . . .
H30 H -1.0958 -0.2649 -0.2751 0.038 Uiso 1 1 calc R . . .
C31 C -1.1563(4) -0.2609(8) -0.2179(5) 0.041(2) Uani 1 1 d . . . .
H31 H -1.1483 -0.3383 -0.2012 0.050 Uiso 1 1 calc R . . .
C32 C -1.1992(5) -0.1925(9) -0.1982(5) 0.046(3) Uani 1 1 d . . . .
H32 H -1.2207 -0.2225 -0.1677 0.055 Uiso 1 1 calc R . . .
C33 C -1.2108(4) -0.0810(9) -0.2226(5) 0.049(3) Uani 1 1 d . . . .
H33 H -1.2408 -0.0342 -0.2093 0.059 Uiso 1 1 calc R . . .
C34 C -1.1792(4) -0.0361(7) -0.2665(5) 0.036(2) Uani 1 1 d . . . .
H34 H -1.1873 0.0413 -0.2831 0.044 Uiso 1 1 calc R . . .
C35 C -0.9488(3) 0.2804(7) -0.1445(4) 0.0240(17) Uani 1 1 d . . . .
C36 C -0.9568(4) 0.1853(7) -0.1892(4) 0.0232(17) Uani 1 1 d . . . .
C37 C -0.9038(4) 0.1316(7) -0.1945(4) 0.0232(18) Uani 1 1 d . . . .
C38 C -0.8601(3) 0.1912(7) -0.1538(4) 0.0212(17) Uani 1 1 d . . . .
C39 C -0.8606(3) 0.3661(7) -0.0818(4) 0.0232(17) Uani 1 1 d . . . .
C40 C -0.8079(4) 0.4130(8) -0.0906(4) 0.033(2) Uani 1 1 d . . . .
H40 H -0.7898 0.3880 -0.1247 0.039 Uiso 1 1 calc R . . .
C41 C -0.7813(5) 0.4961(9) -0.0502(6) 0.042(3) Uani 1 1 d . . . .
H41 H -0.7446 0.5270 -0.0562 0.051 Uiso 1 1 calc R . . .
C42 C -0.8072(5) 0.5343(8) -0.0015(5) 0.045(3) Uani 1 1 d . . . .
H42 H -0.7888 0.5912 0.0265 0.054 Uiso 1 1 calc R . . .
C43 C -0.8607(5) 0.4889(8) 0.0063(4) 0.037(2) Uani 1 1 d . . . .
H43 H -0.8796 0.5184 0.0389 0.045 Uiso 1 1 calc DR . . .
C44 C -0.8873(4) 0.4028(7) -0.0316(4) 0.0299(19) Uani 1 1 d . . . .
H44 H -0.9229 0.3689 -0.0240 0.036 Uiso 1 1 calc R . . .
C45 C -1.0566(4) 0.2613(7) -0.2667(4) 0.0264(18) Uani 1 1 d . . . .
C46 C -1.0232(4) 0.3463(7) -0.2907(5) 0.037(2) Uani 1 1 d . . . .
H46 H -0.9826 0.3358 -0.2866 0.044 Uiso 1 1 calc R . . .
C47 C -1.0471(5) 0.4456(8) -0.3205(6) 0.048(3) Uani 1 1 d . . . .
H47 H -1.0229 0.5022 -0.3369 0.058 Uiso 1 1 calc R . . .
C48 C -1.1055(6) 0.4640(8) -0.3268(6) 0.048(3) Uani 1 1 d . . . .
H48 H -1.1220 0.5336 -0.3466 0.058 Uiso 1 1 calc R . . .
C49 C -1.1400(4) 0.3793(8) -0.3036(5) 0.046(2) Uani 1 1 d . . . .
H49 H -1.1806 0.3911 -0.3079 0.055 Uiso 1 1 calc R . . .
C50 C -1.1168(4) 0.2787(8) -0.2743(4) 0.035(2) Uani 1 1 d . . . .
H50 H -1.1413 0.2210 -0.2593 0.042 Uiso 1 1 calc R . . .
C51 C -1.0631(3) 0.0796(7) -0.1707(4) 0.0250(17) Uani 1 1 d . . . .
C52 C -1.0963(4) 0.1559(8) -0.1401(4) 0.0314(19) Uani 1 1 d . . . .
H52 H -1.1015 0.2364 -0.1533 0.038 Uiso 1 1 calc R . . .
C53 C -1.1219(4) 0.1163(8) -0.0909(4) 0.036(2) Uani 1 1 d . . . .
H53 H -1.1447 0.1694 -0.0704 0.043 Uiso 1 1 calc R . . .
C54 C -1.1144(5) -0.0003(9) -0.0712(5) 0.037(2) Uani 1 1 d . . . .
H54 H -1.1319 -0.0273 -0.0371 0.045 Uiso 1 1 calc R . . .
C55 C -1.0814(4) -0.0786(8) -0.1015(5) 0.040(2) Uani 1 1 d . . . .
H55 H -1.0761 -0.1590 -0.0880 0.048 Uiso 1 1 calc R . . .
C56 C -1.0562(4) -0.0383(8) -0.1513(4) 0.0316(19) Uani 1 1 d . . . .
H56 H -1.0341 -0.0916 -0.1723 0.038 Uiso 1 1 calc R . . .
C57 C -0.8575(3) 0.0955(6) -0.3074(4) 0.0244(17) Uani 1 1 d . . . .
C58 C -0.7983(4) 0.1171(8) -0.2933(4) 0.036(2) Uani 1 1 d . . . .
H58 H -0.7785 0.0956 -0.2544 0.043 Uiso 1 1 calc R . . .
C59 C -0.7688(4) 0.1704(9) -0.3373(5) 0.043(2) Uani 1 1 d . . . .
H59 H -0.7286 0.1850 -0.3282 0.051 Uiso 1 1 calc R . . .
C60 C -0.7964(4) 0.2016(9) -0.3925(5) 0.042(2) Uani 1 1 d . . . .
H60 H -0.7753 0.2350 -0.4225 0.051 Uiso 1 1 calc R . . .
C61 C -0.8559(4) 0.1852(8) -0.4060(5) 0.040(2) Uani 1 1 d . . . .
H61 H -0.8758 0.2109 -0.4442 0.048 Uiso 1 1 calc R . . .
C62 C -0.8854(4) 0.1312(7) -0.3632(4) 0.0319(19) Uani 1 1 d . . . .
H62 H -0.9257 0.1184 -0.3724 0.038 Uiso 1 1 calc R . . .
C63 C -0.8512(3) -0.0906(7) -0.2153(4) 0.0282(18) Uani 1 1 d . . . .
C64 C -0.8605(4) -0.1295(8) -0.1570(4) 0.037(2) Uani 1 1 d . . . .
H64 H -0.8905 -0.0949 -0.1375 0.045 Uiso 1 1 calc R . . .
C65 C -0.8263(5) -0.2178(9) -0.1277(5) 0.051(3) Uani 1 1 d . . . .
H65 H -0.8326 -0.2432 -0.0879 0.061 Uiso 1 1 calc R . . .
C66 C -0.7831(5) -0.2696(9) -0.1558(6) 0.051(3) Uani 1 1 d . . . .
H66 H -0.7592 -0.3291 -0.1349 0.061 Uiso 1 1 calc R . . .
C67 C -0.7747(4) -0.2353(9) -0.2141(6) 0.050(3) Uani 1 1 d . . . .
H67 H -0.7457 -0.2725 -0.2340 0.060 Uiso 1 1 calc R . . .
C68 C -0.8088(4) -0.1460(8) -0.2433(5) 0.036(2) Uani 1 1 d . . . .
H68 H -0.8029 -0.1224 -0.2835 0.043 Uiso 1 1 calc R . . .
Cl1B Cl -0.9844(8) 0.3103(16) -0.4718(8) 0.091(3) Uiso 0.25 1 d D P B 2
Cl1A Cl -0.9638(2) 0.2648(5) -0.5308(3) 0.0886(15) Uiso 0.75 1 d . P C 1
Cl2A Cl -1.02196(17) 0.3572(3) -0.64413(19) 0.0564(9) Uiso 0.75 1 d . P C 1
C26B C -1.1512(11) 0.2543(17) -0.4654(10) 0.036(4) Uiso 0.5 1 d . P A 2
H26B H -1.1642 0.3197 -0.4910 0.043 Uiso 0.5 1 calc R P A 2
C24B C -1.0737(11) 0.1531(18) -0.4037(10) 0.025(5) Uiso 0.5 1 d . P A 2
H24B H -1.0342 0.1448 -0.3877 0.030 Uiso 0.5 1 calc R P A 2
C25B C -1.0913(9) 0.2469(15) -0.4428(8) 0.026(4) Uiso 0.5 1 d . P A 2
H25B H -1.0645 0.3041 -0.4541 0.032 Uiso 0.5 1 calc R P A 2
C69A C -0.9974(8) 0.3867(16) -0.5681(8) 0.066(4) Uiso 0.75 1 d . P C 1
H69C H -0.9699 0.4543 -0.5658 0.079 Uiso 0.75 1 calc R P C 1
H69D H -1.0304 0.4110 -0.5468 0.079 Uiso 0.75 1 calc R P C 1
C27B C -1.1905(10) 0.1719(19) -0.4519(10) 0.031(4) Uiso 0.5 1 d . P A 2
H27B H -1.2297 0.1785 -0.4693 0.037 Uiso 0.5 1 calc R P A 2
C28B C -1.1726(8) 0.0770(16) -0.4121(10) 0.026(4) Uiso 0.5 1 d . P A 2
H28B H -1.1994 0.0188 -0.4019 0.031 Uiso 0.5 1 calc R P A 2
Cl2B Cl -0.9596(7) 0.2941(15) -0.5879(8) 0.091(3) Uiso 0.25 1 d D P B 2
C69B C -0.9829(15) 0.398(3) -0.5360(12) 0.091(3) Uiso 0.25 1 d D P B 2
H69A H -0.9552 0.4654 -0.5279 0.110 Uiso 0.25 1 calc DR P B 2
H69B H -1.0215 0.4306 -0.5511 0.110 Uiso 0.25 1 calc R P B 2
C23B C -1.1141(11) 0.070(2) -0.3879(12) 0.024(7) Uiso 0.5 1 d . P A 2

loop_
_atom_site_aniso_label
_atom_site_aniso_U_11
_atom_site_aniso_U_22
_atom_site_aniso_U_33
_atom_site_aniso_U_23
_atom_site_aniso_U_13
_atom_site_aniso_U_12
Pd1 0.0184(3) 0.0208(2) 0.0162(3) -0.0014(3) 0.00281(18) -0.0008(3)
P1 0.0209(10) 0.0236(11) 0.0182(11) -0.0025(8) 0.0034(8) 0.0013(8)
P2 0.0192(10) 0.0214(10) 0.0193(11) -0.0021(8) 0.0003(8) -0.0003(8)
P3 0.0192(10) 0.0226(10) 0.0199(11) -0.0032(8) 0.0035(8) -0.0010(7)
P4 0.0177(10) 0.0255(11) 0.0199(11) -0.0032(9) 0.0030(8) -0.0018(8)
O1 0.023(3) 0.046(4) 0.033(4) -0.013(3) 0.000(3) 0.009(3)
O2 0.017(3) 0.040(4) 0.041(4) -0.012(3) 0.000(3) 0.002(2)
O3 0.033(3) 0.034(3) 0.033(4) -0.014(3) 0.008(3) 0.003(3)
O4 0.023(3) 0.036(3) 0.030(4) -0.003(3) -0.001(3) 0.001(2)
N1 0.019(3) 0.029(4) 0.019(4) -0.007(3) 0.002(3) -0.002(2)
N2 0.021(3) 0.024(3) 0.022(4) -0.010(3) -0.001(3) -0.003(3)
C1 0.021(4) 0.030(4) 0.016(4) -0.003(3) -0.001(3) 0.000(3)
C2 0.022(4) 0.023(4) 0.020(4) 0.000(3) -0.001(3) 0.001(3)
C3 0.016(4) 0.029(4) 0.018(4) 0.001(3) 0.000(3) 0.001(3)
C4 0.023(4) 0.026(4) 0.021(4) -0.001(3) 0.004(3) -0.001(3)
C5 0.023(4) 0.025(4) 0.019(4) -0.002(3) -0.003(3) 0.005(3)
C6 0.030(4) 0.025(4) 0.029(5) -0.004(3) 0.009(4) -0.008(3)
C7 0.028(5) 0.037(5) 0.040(6) -0.007(4) 0.000(5) -0.009(4)
C8 0.044(6) 0.037(5) 0.027(5) -0.011(4) -0.005(4) -0.005(4)
C9 0.041(5) 0.043(6) 0.019(5) -0.005(4) 0.003(4) 0.000(4)
C10 0.028(4) 0.031(5) 0.023(5) -0.002(3) 0.000(4) -0.001(3)
C11 0.022(4) 0.026(4) 0.026(5) -0.004(3) -0.003(3) -0.001(3)
C12 0.037(5) 0.028(4) 0.031(5) 0.004(4) 0.011(4) -0.004(3)
C13 0.052(6) 0.038(5) 0.030(5) 0.007(4) 0.005(4) -0.005(4)
C14 0.046(7) 0.039(6) 0.044(7) 0.011(5) -0.006(5) 0.006(4)
C15 0.057(6) 0.031(5) 0.050(7) 0.001(4) 0.005(5) 0.015(4)
C16 0.049(6) 0.034(5) 0.031(5) 0.003(4) 0.001(4) 0.009(4)
C17 0.025(4) 0.030(4) 0.023(4) -0.002(3) 0.003(3) 0.000(3)
C18 0.019(4) 0.040(5) 0.026(5) 0.002(4) -0.003(3) 0.004(3)
C19 0.030(5) 0.051(5) 0.038(6) 0.000(4) 0.019(4) 0.004(4)
C20 0.039(6) 0.051(6) 0.031(6) 0.006(5) 0.013(5) -0.006(5)
C21 0.039(5) 0.045(5) 0.025(5) 0.012(4) 0.004(4) -0.001(4)
C22 0.031(4) 0.035(4) 0.023(4) 0.003(3) 0.008(4) -0.001(3)
C29 0.023(4) 0.025(4) 0.026(5) -0.006(3) 0.003(3) -0.002(3)
C30 0.027(4) 0.035(5) 0.034(5) 0.000(4) 0.007(4) -0.001(3)
C31 0.043(6) 0.037(5) 0.045(6) 0.006(4) 0.014(5) -0.005(4)
C32 0.051(6) 0.047(6) 0.044(6) -0.008(5) 0.023(5) -0.015(5)
C33 0.040(6) 0.048(6) 0.067(8) -0.019(5) 0.034(5) -0.008(4)
C34 0.024(4) 0.027(4) 0.061(7) -0.010(4) 0.016(4) -0.004(3)
C35 0.025(4) 0.026(4) 0.022(5) -0.005(3) 0.005(3) -0.003(3)
C36 0.026(4) 0.025(4) 0.019(4) -0.004(3) 0.003(3) -0.003(3)
C37 0.021(4) 0.024(4) 0.024(5) -0.007(3) 0.000(4) -0.003(3)
C38 0.023(4) 0.023(4) 0.018(4) 0.000(3) 0.006(3) 0.003(3)
C39 0.021(4) 0.024(4) 0.023(5) -0.002(3) -0.002(3) -0.001(3)
C40 0.028(5) 0.038(5) 0.031(5) -0.003(4) 0.003(4) -0.007(4)
C41 0.040(6) 0.038(5) 0.046(7) -0.004(5) -0.009(5) -0.010(4)
C42 0.061(7) 0.032(5) 0.033(6) -0.001(4) -0.021(5) -0.010(5)
C43 0.058(7) 0.032(5) 0.021(5) -0.008(4) 0.001(4) 0.005(4)
C44 0.038(5) 0.024(4) 0.027(5) -0.003(3) 0.004(4) -0.003(3)
C45 0.030(5) 0.025(4) 0.024(5) -0.004(3) 0.002(4) -0.005(3)
C46 0.033(5) 0.032(5) 0.044(6) 0.008(4) 0.004(4) -0.010(4)
C47 0.059(7) 0.029(5) 0.055(7) 0.016(4) -0.001(5) -0.013(4)
C48 0.063(8) 0.025(5) 0.053(8) 0.009(5) -0.006(6) 0.008(5)
C49 0.040(5) 0.039(5) 0.056(7) 0.006(5) 0.001(5) 0.015(4)
C50 0.028(5) 0.037(5) 0.038(5) 0.001(4) -0.001(4) 0.000(4)
C51 0.021(4) 0.029(4) 0.025(5) -0.001(3) 0.003(3) -0.002(3)
C52 0.032(5) 0.030(4) 0.034(5) -0.001(4) 0.014(4) 0.000(3)
C53 0.044(5) 0.040(5) 0.028(5) -0.008(4) 0.018(4) -0.004(4)
C54 0.046(6) 0.046(6) 0.022(5) -0.002(4) 0.011(4) -0.005(4)
C55 0.047(6) 0.035(5) 0.039(6) 0.014(4) 0.013(5) 0.004(4)
C56 0.030(4) 0.036(5) 0.029(5) 0.003(4) 0.006(4) 0.001(4)
C57 0.025(4) 0.021(4) 0.028(5) -0.007(3) 0.004(3) -0.005(3)
C58 0.027(5) 0.052(5) 0.028(5) -0.001(4) -0.001(4) -0.014(4)
C59 0.031(5) 0.050(6) 0.047(6) 0.006(5) 0.005(4) -0.015(4)
C60 0.037(5) 0.044(6) 0.048(7) 0.016(5) 0.014(5) -0.002(4)
C61 0.032(5) 0.044(5) 0.043(6) 0.019(4) 0.005(4) 0.004(4)
C62 0.027(4) 0.029(4) 0.040(5) 0.009(4) 0.004(4) 0.003(3)
C63 0.023(4) 0.032(4) 0.029(5) -0.007(3) 0.001(3) -0.007(3)
C64 0.049(6) 0.031(5) 0.031(5) 0.003(4) 0.003(4) -0.001(4)
C65 0.063(8) 0.040(6) 0.043(7) 0.017(5) -0.015(6) -0.006(5)
C66 0.039(6) 0.044(6) 0.064(8) 0.008(5) -0.018(5) 0.010(5)
C67 0.035(5) 0.037(5) 0.076(8) -0.003(5) 0.004(5) 0.014(4)
C68 0.033(5) 0.035(5) 0.038(5) -0.006(4) 0.001(4) 0.004(4)

loop_
_atom_type_symbol
_atom_type_description
_atom_type_scat_dispersion_real
_atom_type_scat_dispersion_imag
_atom_type_scat_source
C C 0.0033 0.0016 'International Tables Vol C Tables 4.2.6.8 and 6.1.1.4'
H H 0.0000 0.0000 'International Tables Vol C Tables 4.2.6.8 and 6.1.1.4'
Cl Cl 0.1484 0.1585 'International Tables Vol C Tables 4.2.6.8 and 6.1.1.4'
N N 0.0061 0.0033 'International Tables Vol C Tables 4.2.6.8 and 6.1.1.4'
O O 0.0106 0.0060 'International Tables Vol C Tables 4.2.6.8 and 6.1.1.4'
P P 0.1023 0.0942 'International Tables Vol C Tables 4.2.6.8 and 6.1.1.4'
Pd Pd -0.9988 1.0072 'International Tables Vol C Tables 4.2.6.8 and 6.1.1.4'

loop_
_exptl_crystal_face_index_h
_exptl_crystal_face_index_k
_exptl_crystal_face_index_l
_exptl_crystal_face_perp_dist
1 0 0 0.0630
-1 0 0 0.0910
0 0 1 0.0480
0 0 -1 0.0770
0 1 0 0.1410
0 -1 0 0.1560

loop_
_geom_angle_atom_site_label_1
_geom_angle_atom_site_label_2
_geom_angle_atom_site_label_3
_geom_angle
P2 Pd1 P1 86.07(7)
P2 Pd1 P3 92.76(7)
P2 Pd1 P4 176.16(8)
P3 Pd1 P1 177.57(8)
P4 Pd1 P1 95.21(7)
P4 Pd1 P3 86.10(7)
C2 P1 Pd1 105.7(3)
C2 P1 C11 107.0(4)
C2 P1 C17 104.0(4)
C11 P1 Pd1 117.0(3)
C17 P1 Pd1 115.1(3)
C17 P1 C11 106.9(4)
C3 P2 Pd1 106.1(3)
C3 P2 C23A 108.3(9)
C3 P2 C29 104.8(4)
C3 P2 C23B 106.0(8)
C23A P2 Pd1 117.9(8)
C23A P2 C29 105.5(9)
C29 P2 Pd1 113.6(3)
C29 P2 C23B 114.7(9)
C23B P2 Pd1 111.0(8)
C36 P3 Pd1 105.1(3)
C36 P3 C45 105.2(4)
C36 P3 C51 104.4(4)
C45 P3 Pd1 117.5(3)
C45 P3 C51 108.8(4)
C51 P3 Pd1 114.5(3)
C37 P4 Pd1 105.7(3)
C37 P4 C57 106.5(4)
C37 P4 C63 105.8(4)
C57 P4 Pd1 111.7(3)
C63 P4 Pd1 120.1(3)
C63 P4 C57 106.3(4)
C1 N1 C5 125.0(6)
C4 N1 C1 111.2(6)
C4 N1 C5 123.1(7)
C38 N2 C35 110.2(6)
C39 N2 C35 124.5(6)
C39 N2 C38 125.3(7)
O1 C1 N1 124.2(7)
O1 C1 C2 130.0(8)
N1 C1 C2 105.8(6)
C1 C2 P1 130.8(6)
C3 C2 P1 120.5(6)
C3 C2 C1 108.1(7)
C2 C3 P2 121.3(6)
C2 C3 C4 109.7(7)
C4 C3 P2 129.0(6)
O2 C4 N1 124.4(8)
O2 C4 C3 130.4(8)
N1 C4 C3 105.2(7)
C6 C5 N1 119.0(7)
C10 C5 N1 120.1(7)
C10 C5 C6 120.9(8)
C7 C6 C5 118.5(8)
C8 C7 C6 121.1(9)
C7 C8 C9 119.8(9)
C8 C9 C10 120.5(9)
C5 C10 C9 119.3(8)
C12 C11 P1 119.6(6)
C16 C11 P1 121.4(7)
C16 C11 C12 118.7(8)
C13 C12 C11 120.3(8)
C14 C13 C12 120.7(9)
C15 C14 C13 119.6(9)
C14 C15 C16 120.6(9)
C15 C16 C11 120.2(9)
C18 C17 P1 123.6(7)
C18 C17 C22 119.5(8)
C22 C17 P1 116.9(6)
C19 C18 C17 120.0(8)
C18 C19 C20 120.5(8)
C21 C20 C19 119.9(9)
C20 C21 C22 121.0(9)
C21 C22 C17 119.1(8)
C24A C23A P2 120(2)
C24A C23A C28A 116(2)
C28A C23A P2 124.0(19)
C25A C24A C23A 124(2)
C26A C25A C24A 118(2)
C27A C26A C25A 123(2)
C26A C27A C28A 119(2)
C23A C28A C27A 120(2)
C30 C29 P2 116.2(6)
C30 C29 C34 118.3(8)
C34 C29 P2 125.4(6)
C31 C30 C29 121.6(8)
C30 C31 C32 119.8(9)
C33 C32 C31 120.0(9)
C32 C33 C34 120.3(9)
C33 C34 C29 120.1(9)
O3 C35 N2 125.0(7)
O3 C35 C36 129.8(8)
N2 C35 C36 105.1(6)
C35 C36 P3 128.7(6)
C37 C36 P3 121.5(6)
C37 C36 C35 109.6(7)
C36 C37 P4 120.7(6)
C36 C37 C38 108.4(7)
C38 C37 P4 130.2(6)
O4 C38 N2 123.6(8)
O4 C38 C37 129.7(8)
N2 C38 C37 106.6(7)
C40 C39 N2 120.5(7)
C40 C39 C44 119.9(8)
C44 C39 N2 119.7(7)
C39 C40 C41 120.3(9)
C42 C41 C40 120.5(10)
C41 C42 C43 118.9(9)
C44 C43 C42 122.1(9)
C43 C44 C39 118.2(8)
C46 C45 P3 118.6(7)
C46 C45 C50 117.7(8)
C50 C45 P3 123.6(6)
C47 C46 C45 121.8(9)
C48 C47 C46 120.6(9)
C47 C48 C49 118.8(9)
C50 C49 C48 121.3(10)
C49 C50 C45 119.8(9)
C52 C51 P3 122.4(6)
C52 C51 C56 119.1(8)
C56 C51 P3 118.1(6)
C53 C52 C51 120.8(8)
C52 C53 C54 120.1(8)
C53 C54 C55 120.1(9)
C56 C55 C54 119.4(8)
C55 C56 C51 120.6(8)
C58 C57 P4 120.4(7)
C62 C57 P4 120.3(6)
C62 C57 C58 119.3(8)
C59 C58 C57 119.0(9)
C60 C59 C58 121.0(9)
C59 C60 C61 120.4(9)
C62 C61 C60 119.0(9)
C57 C62 C61 121.2(8)
C64 C63 P4 118.3(6)
C68 C63 P4 123.3(7)
C68 C63 C64 118.4(8)
C65 C64 C63 120.2(10)
C64 C65 C66 120.5(10)
C65 C66 C67 120.1(9)
C66 C67 C68 119.3(9)
C63 C68 C67 121.4(10)
C27B C26B C25B 123(2)
C25B C24B C23B 120(2)
C24B C25B C26B 117(2)
Cl1A C69A Cl2A 112.4(10)
C26B C27B C28B 120(2)
C23B C28B C27B 118(2)
Cl1B C69B Cl2B 101.1(19)
C24B C23B P2 117.7(18)
C24B C23B C28B 122(2)
C28B C23B P2 120.2(18)

loop_
_geom_bond_atom_site_label_1
_geom_bond_atom_site_label_2
_geom_bond_distance
Pd1 P1 2.375(2)
Pd1 P2 2.343(2)
Pd1 P3 2.370(2)
Pd1 P4 2.359(2)
P1 C2 1.755(8)
P1 C11 1.817(8)
P1 C17 1.815(8)
P2 C3 1.762(8)
P2 C23A 1.77(3)
P2 C29 1.813(8)
P2 C23B 1.82(2)
P3 C36 1.760(8)
P3 C45 1.808(9)
P3 C51 1.821(8)
P4 C37 1.755(8)
P4 C57 1.818(8)
P4 C63 1.803(9)
O1 C1 1.228(10)
O2 C4 1.223(10)
O3 C35 1.232(10)
O4 C38 1.232(10)
N1 C1 1.421(10)
N1 C4 1.417(10)
N1 C5 1.431(10)
N2 C35 1.429(11)
N2 C38 1.420(10)
N2 C39 1.417(10)
C1 C2 1.442(11)
C2 C3 1.410(11)
C3 C4 1.435(12)
C5 C6 1.393(11)
C5 C10 1.372(11)
C6 C7 1.388(13)
C7 C8 1.369(14)
C8 C9 1.374(14)
C9 C10 1.391(12)
C11 C12 1.387(12)
C11 C16 1.382(12)
C12 C13 1.371(13)
C13 C14 1.370(15)
C14 C15 1.363(17)
C15 C16 1.381(13)
C17 C18 1.392(11)
C17 C22 1.411(12)
C18 C19 1.385(12)
C19 C20 1.387(14)
C20 C21 1.370(13)
C21 C22 1.393(12)
C23A C24A 1.40(3)
C23A C28A 1.41(3)
C24A C25A 1.37(3)
C25A C26A 1.37(3)
C26A C27A 1.35(3)
C27A C28A 1.42(3)
C29 C30 1.381(12)
C29 C34 1.392(11)
C30 C31 1.372(12)
C31 C32 1.375(14)
C32 C33 1.373(16)
C33 C34 1.385(13)
C35 C36 1.445(11)
C36 C37 1.398(12)
C37 C38 1.434(12)
C39 C40 1.375(11)
C39 C44 1.399(12)
C40 C41 1.379(14)
C41 C42 1.366(17)
C42 C43 1.380(15)
C43 C44 1.370(13)
C45 C46 1.379(11)
C45 C50 1.411(12)
C46 C47 1.372(13)
C47 C48 1.371(17)
C48 C49 1.385(15)
C49 C50 1.373(13)
C51 C52 1.385(11)
C51 C56 1.390(12)
C52 C53 1.377(12)
C53 C54 1.379(13)
C54 C55 1.394(14)
C55 C56 1.384(12)
C57 C58 1.402(12)
C57 C62 1.371(12)
C58 C59 1.393(12)
C59 C60 1.345(15)
C60 C61 1.398(14)
C61 C62 1.378(12)
C63 C64 1.398(13)
C63 C68 1.382(12)
C64 C65 1.378(14)
C65 C66 1.378(16)
C66 C67 1.378(16)
C67 C68 1.384(13)
Cl1B C69B 1.73(3)
Cl1A C69A 1.728(18)
Cl2A C69A 1.729(18)
C26B C25B 1.43(3)
C26B C27B 1.36(3)
C24B C25B 1.39(3)
C24B C23B 1.40(3)
C27B C28B 1.41(3)
C28B C23B 1.40(3)
Cl2B C69B 1.77(3)
